data_4313159
loop_
_publ_author_name
'Hye Jin Choi'
'Myunghyun Paik Suh'

_publ_section_title
;
 Nickel(II) Macrocyclic Complexes with Long Alkyl Pendant Chain:
 Synthesis, X-ray Structure, and Anion Exchange Property in the Solid
 State
;
_journal_name_full 'Inorganic Chemistry'
_journal_page_first 1151
_journal_page_last 1157
_journal_paper_doi 10.1021/ic025971p
_journal_volume 42
_journal_year 2003
_chemical_formula_sum 'C64 H73 N17 Ni O'
_chemical_formula_weight 1155.10
_space_group_IT_number 2
_symmetry_cell_setting triclinic
_symmetry_space_group_name_Hall '-P 1'
_symmetry_space_group_name_H-M 'P -1'
_atom_sites_solution_hydrogens geom
_atom_sites_solution_primary direct
_atom_sites_solution_secondary difmap
_audit_creation_method SHELXL-97
_cell_angle_alpha 88.744(2)
_cell_angle_beta 84.536(2)
_cell_angle_gamma 80.089(4)
_cell_formula_units_Z 2
_cell_length_a 8.459
_cell_length_b 13.9450(10)
_cell_length_c 26.833(2)
_cell_measurement_temperature 293(2)
_cell_volume 3103.8(3)
_computing_structure_refinement 'SHELXL-97 (Sheldrick, 1997)'
_computing_structure_solution 'SHELXS-97 (Sheldrick, 1990)'
_diffrn_ambient_temperature 293(2)
_diffrn_measured_fraction_theta_full 0.763
_diffrn_measured_fraction_theta_max 0.763
_diffrn_radiation_monochromator graphite
_diffrn_radiation_source 'fine-focus sealed tube'
_diffrn_radiation_type MoK\a
_diffrn_radiation_wavelength 0.71073
_diffrn_reflns_av_R_equivalents 0.0993
_diffrn_reflns_av_sigmaI/netI 0.4893
_diffrn_reflns_limit_h_max 10
_diffrn_reflns_limit_h_min -9
_diffrn_reflns_limit_k_max 15
_diffrn_reflns_limit_k_min -17
_diffrn_reflns_limit_l_max 31
_diffrn_reflns_limit_l_min -28
_diffrn_reflns_number 15818
_diffrn_reflns_theta_full 27.07
_diffrn_reflns_theta_max 27.07
_diffrn_reflns_theta_min 1.48
_exptl_absorpt_coefficient_mu 0.368
_exptl_crystal_density_diffrn 1.236
_exptl_crystal_density_method 'not measured'
_exptl_crystal_F_000 1224
_refine_diff_density_max 0.541
_refine_diff_density_min -0.816
_refine_diff_density_rms 0.164
_refine_ls_extinction_method none
_refine_ls_goodness_of_fit_ref 0.935
_refine_ls_hydrogen_treatment mixed
_refine_ls_matrix_type full
_refine_ls_number_parameters 746
_refine_ls_number_reflns 10410
_refine_ls_number_restraints 0
_refine_ls_restrained_S_all 0.935
_refine_ls_R_factor_all 0.3041
_refine_ls_R_factor_gt 0.0757
_refine_ls_shift/su_max 0.037
_refine_ls_shift/su_mean 0.004
_refine_ls_structure_factor_coef Fsqd
_refine_ls_weighting_details 'calc w=1/[\s^2^(Fo^2^)+(0.1123P)^2^+0.0000P] where P=(Fo^2^+2Fc^2^)/3'
_refine_ls_weighting_scheme calc
_refine_ls_wR_factor_gt 0.1770
_refine_ls_wR_factor_ref 0.2742
_reflns_number_gt 2920
_reflns_number_total 10410
_reflns_threshold_expression >2sigma(I)
_cod_data_source_file ic025971p-5_s2_2.cif
_cod_data_source_block '[Ni(C25H55N5)(TCNQ)2](TCNQ)(CH3COCH3)'
_cod_depositor_comments
;
The following automatic conversions were performed:

data name '_atom_site_symetry_multiplicity' was replaced with
'_atom_site_symmetry_multiplicity' as specified in the replacement
file 'data/replacement-values/replacement_tags.lst'.

Automatic conversion script
Id: cif_correct_tags 9268 2022-04-12 08:56:07Z antanas 
;
_cod_database_code 4313159

loop_
_symmetry_equiv_pos_as_xyz
'x, y, z'
'-x, -y, -z'

loop_
_atom_site_label
_atom_site_type_symbol
_atom_site_fract_x
_atom_site_fract_y
_atom_site_fract_z
_atom_site_U_iso_or_equiv
_atom_site_adp_type
_atom_site_occupancy
_atom_site_symmetry_multiplicity
_atom_site_calc_flag
_atom_site_refinement_flags
_atom_site_disorder_assembly
_atom_site_disorder_group
Ni1 Ni 0.09481(11) 0.19743(8) 0.25802(4) 0.0404(4) Uani 1 1 d . . .
N1 N 0.1833(9) 0.3403(6) 0.1624(3) 0.062(2) Uani 1 1 d . . .
N2 N -0.0207(7) 0.2435(5) 0.1952(3) 0.051(2) Uani 1 1 d . . .
H2 H -0.0932 0.2982 0.2034 0.061 Uiso 1 1 calc R . .
N3 N -0.0616(7) 0.0971(5) 0.2668(3) 0.053(2) Uani 1 1 d . . .
H3 H -0.0062 0.0402 0.2535 0.063 Uiso 1 1 calc R . .
N4 N 0.2197(7) 0.1487(5) 0.3197(2) 0.048(2) Uani 1 1 d . . .
H4 H 0.2919 0.0952 0.3092 0.057 Uiso 1 1 calc R . .
N5 N 0.2517(7) 0.2974(5) 0.2473(3) 0.044(2) Uani 1 1 d . . .
H5 H 0.1992 0.3559 0.2595 0.053 Uiso 1 1 calc R . .
C1 C 0.3845(14) 1.7054(10) -0.0785(5) 0.139(6) Uani 1 1 d . . .
H1A H 0.3509 1.7682 -0.0632 0.208 Uiso 1 1 calc R . .
H1B H 0.3734 1.7110 -0.1138 0.208 Uiso 1 1 calc R . .
H1C H 0.4952 1.6818 -0.0733 0.208 Uiso 1 1 calc R . .
C2 C 0.2817(14) 1.6359(10) -0.0555(5) 0.112(4) Uani 1 1 d . . .
H2A H 0.2548 1.6542 -0.0207 0.135 Uiso 1 1 calc R . .
H2B H 0.1817 1.6482 -0.0714 0.135 Uiso 1 1 calc R . .
C3 C 0.3378(14) 1.5282(10) -0.0563(5) 0.109(4) Uani 1 1 d . . .
H3A H 0.3597 1.5098 -0.0913 0.131 Uiso 1 1 calc R . .
H3B H 0.4407 1.5166 -0.0421 0.131 Uiso 1 1 calc R . .
C4 C 0.2412(12) 1.4578(9) -0.0318(4) 0.096(4) Uani 1 1 d . . .
H4A H 0.1391 1.4676 -0.0465 0.115 Uiso 1 1 calc R . .
H4B H 0.2176 1.4760 0.0031 0.115 Uiso 1 1 calc R . .
C5 C 0.3069(12) 1.3489(9) -0.0333(4) 0.097(4) Uani 1 1 d . . .
H5A H 0.3188 1.3285 -0.0680 0.116 Uiso 1 1 calc R . .
H5B H 0.4140 1.3390 -0.0219 0.116 Uiso 1 1 calc R . .
C6 C 0.2121(12) 1.2828(9) -0.0036(4) 0.102(4) Uani 1 1 d . . .
H6A H 0.1950 1.3058 0.0306 0.123 Uiso 1 1 calc R . .
H6B H 0.1071 1.2904 -0.0163 0.123 Uiso 1 1 calc R . .
C7 C 0.2527(13) 1.0136(8) 0.0345(4) 0.093(4) Uani 1 1 d . . .
H7A H 0.3564 1.0106 0.0476 0.111 Uiso 1 1 calc R . .
H7B H 0.2729 0.9837 0.0016 0.111 Uiso 1 1 calc R . .
C8 C 0.1600(13) 0.9538(8) 0.0667(4) 0.095(4) Uani 1 1 d . . .
H8A H 0.1449 0.9811 0.1001 0.114 Uiso 1 1 calc R . .
H8B H 0.0541 0.9591 0.0548 0.114 Uiso 1 1 calc R . .
C9 C 0.2758(12) 1.1803(8) -0.0024(4) 0.091(4) Uani 1 1 d . . .
H9A H 0.3821 1.1729 0.0094 0.109 Uiso 1 1 calc R . .
H9B H 0.2901 1.1570 -0.0366 0.109 Uiso 1 1 calc R . .
C10 C 0.1857(13) 1.1156(9) 0.0276(4) 0.097(4) Uani 1 1 d . . .
H10A H 0.1600 1.1439 0.0607 0.117 Uiso 1 1 calc R . .
H10B H 0.0842 1.1178 0.0132 0.117 Uiso 1 1 calc R . .
C11 C 0.2274(11) 0.8512(9) 0.0706(4) 0.086(4) Uani 1 1 d . . .
H11A H 0.3318 0.8464 0.0834 0.103 Uiso 1 1 calc R . .
H11B H 0.2461 0.8249 0.0370 0.103 Uiso 1 1 calc R . .
C12 C 0.1346(12) 0.7871(7) 0.1018(4) 0.083(4) Uani 1 1 d . . .
H12A H 0.1180 0.8120 0.1357 0.100 Uiso 1 1 calc R . .
H12B H 0.0293 0.7924 0.0894 0.100 Uiso 1 1 calc R . .
C13 C 0.2025(11) 0.6873(8) 0.1038(4) 0.084(4) Uani 1 1 d . . .
H13A H 0.3081 0.6833 0.1157 0.100 Uiso 1 1 calc R . .
H13B H 0.2199 0.6638 0.0696 0.100 Uiso 1 1 calc R . .
C14 C 0.1167(10) 0.6156(8) 0.1346(4) 0.076(3) Uani 1 1 d . . .
H14A H 0.0112 0.6188 0.1227 0.091 Uiso 1 1 calc R . .
H14B H 0.0997 0.6382 0.1690 0.091 Uiso 1 1 calc R . .
C15 C 0.1970(10) 0.5076(7) 0.1353(4) 0.070(3) Uani 1 1 d . . .
H15A H 0.2170 0.4846 0.1010 0.083 Uiso 1 1 calc R . .
H15B H 0.3007 0.5032 0.1486 0.083 Uiso 1 1 calc R . .
C16 C 0.1039(10) 0.4413(7) 0.1647(4) 0.067(3) Uani 1 1 d . . .
H16A H 0.0875 0.4619 0.1994 0.081 Uiso 1 1 calc R . .
H16B H -0.0012 0.4464 0.1523 0.081 Uiso 1 1 calc R . .
C17 C 0.0859(11) 0.2670(7) 0.1516(3) 0.063(3) Uani 1 1 d . . .
H17A H 0.1573 0.2080 0.1403 0.076 Uiso 1 1 calc R . .
H17B H 0.0207 0.2908 0.1247 0.076 Uiso 1 1 calc R . .
C18 C -0.1132(11) 0.1664(7) 0.1821(4) 0.068(3) Uani 1 1 d . . .
H18A H -0.0421 0.1124 0.1652 0.082 Uiso 1 1 calc R . .
H18B H -0.1965 0.1925 0.1606 0.082 Uiso 1 1 calc R . .
C19 C -0.1865(9) 0.1344(7) 0.2322(4) 0.078(4) Uani 1 1 d . . .
H19A H -0.2597 0.1891 0.2477 0.094 Uiso 1 1 calc R . .
H19B H -0.2484 0.0837 0.2269 0.094 Uiso 1 1 calc R . .
C20 C -0.1180(10) 0.0745(7) 0.3212(4) 0.069(3) Uani 1 1 d . . .
H20A H -0.1814 0.1328 0.3365 0.083 Uiso 1 1 calc R . .
H20B H -0.1864 0.0253 0.3216 0.083 Uiso 1 1 calc R . .
C21 C 0.0254(11) 0.0381(8) 0.3516(4) 0.077(3) Uani 1 1 d . . .
H21A H 0.0984 -0.0123 0.3326 0.092 Uiso 1 1 calc R . .
H21B H -0.0142 0.0086 0.3823 0.092 Uiso 1 1 calc R . .
C22 C 0.1210(10) 0.1164(7) 0.3653(3) 0.063(3) Uani 1 1 d . . .
H22A H 0.0470 0.1722 0.3794 0.076 Uiso 1 1 calc R . .
H22B H 0.1924 0.0907 0.3904 0.076 Uiso 1 1 calc R . .
C23 C 0.3172(10) 0.2244(7) 0.3307(4) 0.061(3) Uani 1 1 d . . .
H23A H 0.4040 0.1967 0.3506 0.074 Uiso 1 1 calc R . .
H23B H 0.2499 0.2779 0.3491 0.074 Uiso 1 1 calc R . .
C24 C 0.3860(9) 0.2607(7) 0.2797(4) 0.067(3) Uani 1 1 d . . .
H24A H 0.4454 0.3126 0.2850 0.081 Uiso 1 1 calc R . .
H24B H 0.4600 0.2078 0.2628 0.081 Uiso 1 1 calc R . .
C25 C 0.3130(10) 0.3114(7) 0.1944(4) 0.061(3) Uani 1 1 d . . .
H25A H 0.3810 0.3610 0.1928 0.074 Uiso 1 1 calc R . .
H25B H 0.3787 0.2512 0.1820 0.074 Uiso 1 1 calc R . .
N6 N -0.0741(8) 0.3031(6) 0.3037(3) 0.049(2) Uani 1 1 d . . .
N7 N -0.5256(9) 0.3925(6) 0.4033(4) 0.089(3) Uani 1 1 d . . .
N8 N -0.0524(9) 0.8843(6) 0.2295(3) 0.077(3) Uani 1 1 d . . .
N9 N -0.5122(8) 0.9725(6) 0.3125(3) 0.070(3) Uani 1 1 d . . .
C26 C -0.1756(12) 0.3645(8) 0.3209(4) 0.052(3) Uani 1 1 d . . .
C27 C -0.2984(9) 0.4408(8) 0.3403(3) 0.047(3) Uani 1 1 d . . .
C28 C -0.4252(10) 0.4113(6) 0.3757(4) 0.049(3) Uani 1 1 d . . .
C29 C -0.2991(9) 0.5381(7) 0.3247(3) 0.040(2) Uani 1 1 d . . .
C30 C -0.1709(8) 0.5640(6) 0.2932(3) 0.039(2) Uani 1 1 d . . .
H30 H -0.0846 0.5164 0.2819 0.047 Uiso 1 1 calc R . .
C31 C -0.1720(8) 0.6568(7) 0.2791(3) 0.038(2) Uani 1 1 d . . .
H31 H -0.0875 0.6721 0.2574 0.046 Uiso 1 1 calc R . .
C32 C -0.2985(10) 0.7321(7) 0.2965(3) 0.043(2) Uani 1 1 d . . .
C33 C -0.4280(9) 0.7082(6) 0.3287(3) 0.044(3) Uani 1 1 d . . .
H33 H -0.5125 0.7565 0.3404 0.053 Uiso 1 1 calc R . .
C34 C -0.4281(8) 0.6133(7) 0.3425(3) 0.043(2) Uani 1 1 d . . .
H34 H -0.5132 0.5973 0.3638 0.052 Uiso 1 1 calc R . .
C35 C -0.2959(9) 0.8289(7) 0.2826(3) 0.041(2) Uani 1 1 d . . .
C36 C -0.1603(11) 0.8604(6) 0.2530(4) 0.051(3) Uani 1 1 d . . .
C37 C -0.4176(10) 0.9083(7) 0.2994(4) 0.048(3) Uani 1 1 d . . .
N10 N 1.1495(9) 0.2268(7) 0.4697(3) 0.087(3) Uani 1 1 d . . .
N11 N 0.6591(9) 0.3290(7) 0.5423(4) 0.092(3) Uani 1 1 d . . .
N12 N 1.1572(10) 0.7754(7) 0.3421(4) 0.100(4) Uani 1 1 d . . .
N13 N 0.6823(12) 0.8806(8) 0.4167(4) 0.107(4) Uani 1 1 d . . .
C38 C 1.0374(12) 0.2821(8) 0.4719(3) 0.055(3) Uani 1 1 d . . .
C39 C 0.8955(11) 0.3603(8) 0.4795(4) 0.055(3) Uani 1 1 d . . .
C40 C 0.7597(11) 0.3433(7) 0.5132(4) 0.059(3) Uani 1 1 d . . .
C41 C 0.8912(10) 0.4482(8) 0.4567(3) 0.050(3) Uani 1 1 d . . .
C42 C 1.0279(9) 0.4682(8) 0.4221(4) 0.058(3) Uani 1 1 d . . .
H42 H 1.1149 0.4187 0.4142 0.070 Uiso 1 1 calc R . .
C43 C 1.0282(9) 0.5566(8) 0.4020(3) 0.051(3) Uani 1 1 d . . .
H43 H 1.1158 0.5660 0.3798 0.061 Uiso 1 1 calc R . .
C44 C 0.8992(10) 0.6391(8) 0.4128(3) 0.052(3) Uani 1 1 d . . .
C45 C 0.7581(9) 0.6153(8) 0.4457(3) 0.057(3) Uani 1 1 d . . .
H45 H 0.6687 0.6636 0.4527 0.069 Uiso 1 1 calc R . .
C46 C 0.7569(10) 0.5293(8) 0.4646(4) 0.060(3) Uani 1 1 d . . .
H46 H 0.6653 0.5185 0.4845 0.072 Uiso 1 1 calc R . .
C47 C 1.0516(12) 0.7589(7) 0.3642(4) 0.066(3) Uani 1 1 d . . .
C48 C 0.9059(12) 0.7328(8) 0.3956(4) 0.057(3) Uani 1 1 d . . .
C49 C 0.7769(15) 0.8143(10) 0.4090(4) 0.076(3) Uani 1 1 d . . .
N14 N 0.7064(9) -0.5825(6) 0.2005(4) 0.075(3) Uani 1 1 d . . .
N15 N 0.2554(8) -0.4885(6) 0.2850(3) 0.065(3) Uani 1 1 d . . .
N16 N 0.7057(10) 0.0186(6) 0.1135(3) 0.091(3) Uani 1 1 d . . .
N17 N 0.2652(8) 0.0885(6) 0.2120(3) 0.048(2) Uani 1 1 d . . .
C50 C 0.6137(11) -0.5150(8) 0.2132(4) 0.048(3) Uani 1 1 d . . .
C51 C 0.4897(9) -0.4364(7) 0.2301(3) 0.043(2) Uani 1 1 d . . .
C52 C 0.3570(10) -0.4640(7) 0.2620(4) 0.052(3) Uani 1 1 d . . .
C53 C 0.4921(9) -0.3408(7) 0.2165(3) 0.038(2) Uani 1 1 d . . .
C54 C 0.6179(9) -0.3097(7) 0.1839(3) 0.044(2) Uani 1 1 d . . .
H54 H 0.7040 -0.3564 0.1716 0.053 Uiso 1 1 calc R . .
C55 C 0.6176(9) -0.2166(7) 0.1701(3) 0.044(2) Uani 1 1 d . . .
H55 H 0.7007 -0.2013 0.1477 0.052 Uiso 1 1 calc R . .
C56 C 0.4950(9) -0.1417(7) 0.1887(3) 0.046(2) Uani 1 1 d . . .
C57 C 0.3679(9) -0.1734(7) 0.2226(3) 0.051(3) Uani 1 1 d . . .
H57 H 0.2835 -0.1268 0.2363 0.061 Uiso 1 1 calc R . .
C58 C 0.3690(9) -0.2662(7) 0.2346(3) 0.045(3) Uani 1 1 d . . .
H58 H 0.2843 -0.2823 0.2560 0.054 Uiso 1 1 calc R . .
C59 C 0.6146(11) -0.0076(7) 0.1400(4) 0.062(3) Uani 1 1 d . . .
C60 C 0.4906(9) -0.0424(7) 0.1746(3) 0.046(2) Uani 1 1 d . . .
C61 C 0.3671(10) 0.0284(7) 0.1944(4) 0.045(3) Uani 1 1 d . . .
O1 O 0.7945(10) 0.1662(8) 0.4428(4) 0.163(4) Uani 1 1 d . . .
C62 C 0.7063(15) 0.1258(9) 0.4678(5) 0.099(5) Uani 1 1 d . . .
C63 C 0.5439(12) 0.1284(9) 0.4560(5) 0.136(6) Uani 1 1 d . . .
H63A H 0.4833 0.1027 0.4836 0.164 Uiso 1 1 calc R . .
H63B H 0.5442 0.0898 0.4268 0.164 Uiso 1 1 calc R . .
H63C H 0.4954 0.1944 0.4496 0.164 Uiso 1 1 calc R . .
C64 C 0.7553(15) 0.0694(12) 0.5138(6) 0.178(7) Uiso 1 1 d . . .
H64A H 0.7335 0.0044 0.5117 0.213 Uiso 1 1 calc R . .
H64B H 0.6954 0.1006 0.5429 0.213 Uiso 1 1 calc R . .
H64C H 0.8685 0.0671 0.5161 0.213 Uiso 1 1 calc R . .

loop_
_atom_site_aniso_label
_atom_site_aniso_U_11
_atom_site_aniso_U_22
_atom_site_aniso_U_33
_atom_site_aniso_U_23
_atom_site_aniso_U_13
_atom_site_aniso_U_12
Ni1 0.0347(6) 0.0255(8) 0.0608(9) -0.0039(6) -0.0025(5) -0.0048(5)
N1 0.075(6) 0.044(7) 0.067(6) 0.012(5) 0.001(5) -0.018(5)
N2 0.040(4) 0.041(6) 0.068(6) -0.009(5) -0.007(4) 0.010(4)
N3 0.044(4) 0.029(5) 0.087(7) -0.013(5) -0.003(4) -0.012(4)
N4 0.056(4) 0.040(6) 0.042(5) 0.005(4) -0.008(4) 0.009(4)
N5 0.040(4) 0.029(5) 0.063(6) -0.003(4) -0.002(4) -0.006(3)
C1 0.171(12) 0.112(14) 0.146(14) 0.039(11) -0.010(10) -0.066(11)
C2 0.129(10) 0.095(13) 0.105(11) 0.012(10) -0.018(8) 0.006(9)
C3 0.123(10) 0.101(13) 0.094(11) 0.018(9) 0.001(8) -0.002(9)
C4 0.095(8) 0.100(12) 0.093(10) 0.006(9) 0.008(7) -0.028(8)
C5 0.121(9) 0.081(11) 0.086(10) 0.018(9) -0.009(7) -0.011(8)
C6 0.096(8) 0.099(12) 0.116(11) 0.018(10) 0.000(7) -0.038(8)
C7 0.128(9) 0.050(9) 0.097(10) 0.024(8) -0.006(8) -0.010(8)
C8 0.123(9) 0.049(9) 0.112(11) 0.012(8) 0.005(8) -0.020(8)
C9 0.117(9) 0.050(9) 0.101(10) 0.017(8) 0.003(7) -0.014(7)
C10 0.133(10) 0.079(11) 0.077(9) -0.014(8) 0.022(8) -0.025(9)
C11 0.096(8) 0.075(10) 0.078(9) 0.019(8) 0.019(6) -0.007(7)
C12 0.107(8) 0.029(8) 0.107(10) 0.010(7) -0.009(7) 0.003(6)
C13 0.090(7) 0.094(11) 0.070(9) 0.042(8) -0.003(6) -0.035(8)
C14 0.079(7) 0.063(9) 0.084(9) -0.008(7) -0.009(6) -0.006(6)
C15 0.066(6) 0.067(9) 0.073(8) 0.015(7) -0.001(5) -0.009(6)
C16 0.070(6) 0.047(8) 0.082(8) 0.010(7) -0.001(6) -0.004(6)
C17 0.078(7) 0.042(8) 0.058(8) 0.005(6) -0.008(6) 0.021(6)
C18 0.061(6) 0.052(8) 0.098(10) 0.006(7) -0.021(6) -0.021(6)
C19 0.033(5) 0.038(7) 0.170(12) -0.041(8) -0.038(7) -0.001(5)
C20 0.069(7) 0.043(8) 0.094(10) -0.003(7) 0.025(7) -0.025(6)
C21 0.078(7) 0.076(10) 0.072(9) 0.018(7) 0.004(6) -0.010(7)
C22 0.082(6) 0.059(8) 0.042(7) 0.008(6) 0.006(5) -0.005(6)
C23 0.052(6) 0.064(8) 0.069(8) -0.016(6) -0.008(5) -0.010(5)
C24 0.041(5) 0.055(8) 0.108(10) -0.003(7) -0.025(6) -0.003(5)
C25 0.056(6) 0.049(8) 0.082(9) 0.010(6) -0.001(6) -0.020(5)
N6 0.054(5) 0.022(6) 0.070(7) -0.010(5) 0.001(4) -0.004(4)
N7 0.069(6) 0.067(7) 0.123(9) 0.000(6) 0.034(5) -0.017(5)
N8 0.073(6) 0.048(7) 0.110(8) -0.012(6) 0.011(5) -0.023(5)
N9 0.048(5) 0.052(7) 0.108(8) -0.007(6) -0.014(5) 0.004(4)
C26 0.067(7) 0.053(9) 0.046(8) 0.009(7) -0.012(6) -0.038(6)
C27 0.025(5) 0.058(8) 0.052(7) -0.018(6) 0.000(5) 0.013(5)
C28 0.043(6) 0.025(6) 0.074(8) -0.013(6) -0.006(5) 0.006(5)
C29 0.037(5) 0.026(7) 0.058(7) 0.015(5) -0.017(5) -0.005(5)
C30 0.034(5) 0.031(7) 0.051(7) -0.001(5) -0.001(4) -0.003(4)
C31 0.027(4) 0.033(7) 0.053(7) -0.002(5) 0.000(4) -0.002(4)
C32 0.050(6) 0.026(7) 0.056(7) 0.001(6) -0.019(5) -0.007(5)
C33 0.041(5) 0.022(7) 0.069(7) -0.001(6) -0.002(5) -0.007(4)
C34 0.025(5) 0.045(7) 0.056(7) -0.014(6) 0.000(4) 0.003(5)
C35 0.048(5) 0.045(8) 0.034(6) -0.004(6) -0.012(5) -0.014(5)
C36 0.066(7) 0.025(7) 0.064(8) -0.004(6) -0.029(6) 0.001(5)
C37 0.040(6) 0.025(7) 0.078(8) -0.012(6) -0.014(5) 0.002(5)
N10 0.068(6) 0.099(9) 0.092(8) -0.019(6) -0.030(6) 0.005(5)
N11 0.077(6) 0.097(9) 0.097(8) 0.002(6) 0.027(5) -0.021(6)
N12 0.084(6) 0.101(9) 0.112(9) 0.014(7) 0.035(6) -0.032(6)
N13 0.120(8) 0.070(9) 0.116(10) 0.000(8) 0.012(7) 0.019(6)
C38 0.070(7) 0.058(9) 0.041(7) 0.000(6) -0.020(6) -0.011(6)
C39 0.063(7) 0.048(8) 0.056(8) 0.001(6) -0.016(5) -0.011(6)
C40 0.068(7) 0.044(8) 0.063(8) -0.002(6) 0.000(6) -0.002(6)
C41 0.041(5) 0.066(8) 0.045(7) -0.015(6) -0.008(5) -0.009(6)
C42 0.042(6) 0.059(8) 0.075(8) -0.010(7) -0.009(5) -0.012(5)
C43 0.034(5) 0.068(9) 0.047(7) -0.021(6) 0.011(4) -0.002(5)
C44 0.053(6) 0.074(9) 0.030(6) -0.010(6) -0.002(5) -0.012(6)
C45 0.042(5) 0.067(9) 0.058(8) -0.011(6) -0.002(5) 0.003(5)
C46 0.051(6) 0.054(8) 0.075(8) 0.012(7) 0.007(5) -0.017(6)
C47 0.084(8) 0.045(8) 0.068(9) -0.013(6) -0.001(6) -0.011(6)
C48 0.085(7) 0.031(7) 0.055(8) -0.002(6) -0.009(6) -0.006(6)
C49 0.104(10) 0.067(11) 0.061(9) 0.002(8) -0.016(8) -0.022(8)
N14 0.071(6) 0.042(7) 0.108(8) -0.001(6) -0.021(5) 0.009(5)
N15 0.060(5) 0.042(6) 0.093(7) -0.010(5) 0.015(5) -0.015(4)
N16 0.113(7) 0.057(7) 0.099(8) 0.002(6) 0.042(6) -0.036(6)
N17 0.046(4) 0.039(6) 0.058(6) 0.007(5) -0.011(4) -0.004(4)
C50 0.051(6) 0.047(8) 0.047(7) 0.015(6) -0.017(5) -0.007(5)
C51 0.037(5) 0.029(7) 0.061(7) -0.005(6) 0.001(5) -0.001(5)
C52 0.042(6) 0.040(7) 0.074(8) -0.017(6) 0.000(5) -0.005(5)
C53 0.039(5) 0.031(7) 0.041(6) 0.000(5) -0.004(4) 0.000(5)
C54 0.036(5) 0.032(7) 0.058(7) -0.020(5) -0.004(5) 0.013(4)
C55 0.047(5) 0.028(7) 0.053(7) -0.012(6) 0.010(5) -0.004(5)
C56 0.048(5) 0.031(7) 0.055(7) -0.018(6) -0.006(5) 0.004(5)
C57 0.038(5) 0.049(8) 0.060(7) -0.009(6) 0.008(5) 0.001(5)
C58 0.043(5) 0.020(6) 0.070(8) -0.002(6) 0.002(5) -0.006(5)
C59 0.068(7) 0.038(8) 0.076(9) 0.001(6) -0.003(6) 0.000(5)
C60 0.044(5) 0.029(7) 0.060(7) -0.010(6) -0.002(5) 0.005(5)
C61 0.033(5) 0.031(7) 0.067(8) 0.011(6) -0.013(5) 0.006(5)
O1 0.146(7) 0.189(11) 0.164(10) -0.077(8) 0.067(7) -0.092(8)
C62 0.100(9) 0.099(11) 0.102(11) -0.041(9) 0.057(8) -0.060(8)
C63 0.071(8) 0.135(14) 0.203(17) 0.025(12) -0.002(9) -0.026(8)

loop_
_atom_type_symbol
_atom_type_description
_atom_type_scat_dispersion_real
_atom_type_scat_dispersion_imag
_atom_type_scat_source
Ni Ni 0.3393 1.1124 'International Tables Vol C Tables 4.2.6.8 and 6.1.1.4'
C C 0.0033 0.0016 'International Tables Vol C Tables 4.2.6.8 and 6.1.1.4'
N N 0.0061 0.0033 'International Tables Vol C Tables 4.2.6.8 and 6.1.1.4'
H H 0.0000 0.0000 'International Tables Vol C Tables 4.2.6.8 and 6.1.1.4'
O O 0.0106 0.0060 'International Tables Vol C Tables 4.2.6.8 and 6.1.1.4'

loop_
_geom_angle_atom_site_label_1
_geom_angle_atom_site_label_2
_geom_angle_atom_site_label_3
_geom_angle
_geom_angle_site_symmetry_1
_geom_angle_site_symmetry_3
_geom_angle_publ_flag
N2 Ni1 N3 85.6(3) . . ?
N2 Ni1 N5 93.3(3) . . ?
N3 Ni1 N5 178.6(3) . . ?
N2 Ni1 N4 177.7(3) . . ?
N3 Ni1 N4 95.2(3) . . ?
N5 Ni1 N4 85.9(3) . . ?
N2 Ni1 N6 90.7(3) . . ?
N3 Ni1 N6 91.2(3) . . ?
N5 Ni1 N6 89.7(3) . . ?
N4 Ni1 N6 91.4(3) . . ?
N2 Ni1 N17 89.5(3) . . ?
N3 Ni1 N17 88.2(3) . . ?
N5 Ni1 N17 90.9(3) . . ?
N4 Ni1 N17 88.4(3) . . ?
N6 Ni1 N17 179.3(3) . . ?
C16 N1 C25 117.0(8) . . ?
C16 N1 C17 117.4(7) . . ?
C25 N1 C17 117.7(7) . . ?
C17 N2 C18 110.7(8) . . ?
C17 N2 Ni1 114.9(5) . . ?
C18 N2 Ni1 107.9(5) . . ?
C17 N2 H2 107.7 . . ?
C18 N2 H2 107.7 . . ?
Ni1 N2 H2 107.7 . . ?
C19 N3 C20 118.1(7) . . ?
C19 N3 Ni1 103.3(5) . . ?
C20 N3 Ni1 115.2(5) . . ?
C19 N3 H3 106.5 . . ?
C20 N3 H3 106.5 . . ?
Ni1 N3 H3 106.5 . . ?
C23 N4 C22 113.8(7) . . ?
C23 N4 Ni1 107.4(5) . . ?
C22 N4 Ni1 116.7(5) . . ?
C23 N4 H4 106.1 . . ?
C22 N4 H4 106.1 . . ?
Ni1 N4 H4 106.1 . . ?
C25 N5 C24 112.1(6) . . ?
C25 N5 Ni1 114.8(5) . . ?
C24 N5 Ni1 104.9(5) . . ?
C25 N5 H5 108.2 . . ?
C24 N5 H5 108.2 . . ?
Ni1 N5 H5 108.2 . . ?
C2 C1 H1A 109.5 . . ?
C2 C1 H1B 109.5 . . ?
H1A C1 H1B 109.5 . . ?
C2 C1 H1C 109.5 . . ?
H1A C1 H1C 109.5 . . ?
H1B C1 H1C 109.5 . . ?
C3 C2 C1 122.0(11) . . ?
C3 C2 H2A 106.8 . . ?
C1 C2 H2A 106.8 . . ?
C3 C2 H2B 106.8 . . ?
C1 C2 H2B 106.8 . . ?
H2A C2 H2B 106.7 . . ?
C4 C3 C2 123.1(11) . . ?
C4 C3 H3A 106.6 . . ?
C2 C3 H3A 106.5 . . ?
C4 C3 H3B 106.6 . . ?
C2 C3 H3B 106.6 . . ?
H3A C3 H3B 106.5 . . ?
C3 C4 C5 120.4(10) . . ?
C3 C4 H4A 107.2 . . ?
C5 C4 H4A 107.2 . . ?
C3 C4 H4B 107.2 . . ?
C5 C4 H4B 107.2 . . ?
H4A C4 H4B 106.8 . . ?
C6 C5 C4 117.9(10) . . ?
C6 C5 H5A 107.8 . . ?
C4 C5 H5A 107.8 . . ?
C6 C5 H5B 107.8 . . ?
C4 C5 H5B 107.8 . . ?
H5A C5 H5B 107.2 . . ?
C9 C6 C5 118.9(10) . . ?
C9 C6 H6A 107.6 . . ?
C5 C6 H6A 107.6 . . ?
C9 C6 H6B 107.6 . . ?
C5 C6 H6B 107.6 . . ?
H6A C6 H6B 107.0 . . ?
C10 C7 C8 118.6(10) . . ?
C10 C7 H7A 107.7 . . ?
C8 C7 H7A 107.7 . . ?
C10 C7 H7B 107.7 . . ?
C8 C7 H7B 107.7 . . ?
H7A C7 H7B 107.1 . . ?
C11 C8 C7 116.9(10) . . ?
C11 C8 H8A 108.1 . . ?
C7 C8 H8A 108.1 . . ?
C11 C8 H8B 108.1 . . ?
C7 C8 H8B 108.1 . . ?
H8A C8 H8B 107.3 . . ?
C6 C9 C10 119.2(10) . . ?
C6 C9 H9A 107.5 . . ?
C10 C9 H9A 107.5 . . ?
C6 C9 H9B 107.5 . . ?
C10 C9 H9B 107.5 . . ?
H9A C9 H9B 107.0 . . ?
C7 C10 C9 121.2(10) . . ?
C7 C10 H10A 107.0 . . ?
C9 C10 H10A 107.0 . . ?
C7 C10 H10B 107.0 . . ?
C9 C10 H10B 107.0 . . ?
H10A C10 H10B 106.8 . . ?
C8 C11 C12 118.7(9) . . ?
C8 C11 H11A 107.6 . . ?
C12 C11 H11A 107.6 . . ?
C8 C11 H11B 107.6 . . ?
C12 C11 H11B 107.6 . . ?
H11A C11 H11B 107.1 . . ?
C13 C12 C11 117.0(9) . . ?
C13 C12 H12A 108.0 . . ?
C11 C12 H12A 108.0 . . ?
C13 C12 H12B 108.0 . . ?
C11 C12 H12B 108.0 . . ?
H12A C12 H12B 107.3 . . ?
C12 C13 C14 121.1(9) . . ?
C12 C13 H13A 107.1 . . ?
C14 C13 H13A 107.1 . . ?
C12 C13 H13B 107.1 . . ?
C14 C13 H13B 107.1 . . ?
H13A C13 H13B 106.8 . . ?
C13 C14 C15 118.7(8) . . ?
C13 C14 H14A 107.7 . . ?
C15 C14 H14A 107.6 . . ?
C13 C14 H14B 107.6 . . ?
C15 C14 H14B 107.6 . . ?
H14A C14 H14B 107.1 . . ?
C16 C15 C14 115.7(8) . . ?
C16 C15 H15A 108.4 . . ?
C14 C15 H15A 108.4 . . ?
C16 C15 H15B 108.4 . . ?
C14 C15 H15B 108.4 . . ?
H15A C15 H15B 107.4 . . ?
N1 C16 C15 112.9(8) . . ?
N1 C16 H16A 109.0 . . ?
C15 C16 H16A 109.0 . . ?
N1 C16 H16B 109.0 . . ?
C15 C16 H16B 109.0 . . ?
H16A C16 H16B 107.8 . . ?
N1 C17 N2 113.3(8) . . ?
N1 C17 H17A 108.9 . . ?
N2 C17 H17A 108.9 . . ?
N1 C17 H17B 108.9 . . ?
N2 C17 H17B 108.9 . . ?
H17A C17 H17B 107.7 . . ?
N2 C18 C19 104.2(8) . . ?
N2 C18 H18A 110.9 . . ?
C19 C18 H18A 110.9 . . ?
N2 C18 H18B 110.9 . . ?
C19 C18 H18B 110.9 . . ?
H18A C18 H18B 108.9 . . ?
N3 C19 C18 112.2(7) . . ?
N3 C19 H19A 109.2 . . ?
C18 C19 H19A 109.2 . . ?
N3 C19 H19B 109.2 . . ?
C18 C19 H19B 109.2 . . ?
H19A C19 H19B 107.9 . . ?
C21 C20 N3 111.4(7) . . ?
C21 C20 H20A 109.4 . . ?
N3 C20 H20A 109.4 . . ?
C21 C20 H20B 109.4 . . ?
N3 C20 H20B 109.4 . . ?
H20A C20 H20B 108.0 . . ?
C20 C21 C22 115.2(8) . . ?
C20 C21 H21A 108.5 . . ?
C22 C21 H21A 108.5 . . ?
C20 C21 H21B 108.5 . . ?
C22 C21 H21B 108.5 . . ?
H21A C21 H21B 107.5 . . ?
N4 C22 C21 111.3(8) . . ?
N4 C22 H22A 109.4 . . ?
C21 C22 H22A 109.4 . . ?
N4 C22 H22B 109.4 . . ?
C21 C22 H22B 109.4 . . ?
H22A C22 H22B 108.0 . . ?
N4 C23 C24 106.8(7) . . ?
N4 C23 H23A 110.4 . . ?
C24 C23 H23A 110.4 . . ?
N4 C23 H23B 110.4 . . ?
C24 C23 H23B 110.4 . . ?
H23A C23 H23B 108.6 . . ?
N5 C24 C23 110.4(6) . . ?
N5 C24 H24A 109.6 . . ?
C23 C24 H24A 109.6 . . ?
N5 C24 H24B 109.6 . . ?
C23 C24 H24B 109.6 . . ?
H24A C24 H24B 108.1 . . ?
N1 C25 N5 112.2(6) . . ?
N1 C25 H25A 109.2 . . ?
N5 C25 H25A 109.2 . . ?
N1 C25 H25B 109.2 . . ?
N5 C25 H25B 109.2 . . ?
H25A C25 H25B 107.9 . . ?
C26 N6 Ni1 168.8(8) . . ?
N6 C26 C27 178.1(11) . . ?
C29 C27 C26 121.1(8) . . ?
C29 C27 C28 122.9(8) . . ?
C26 C27 C28 116.0(9) . . ?
N7 C28 C27 177.1(10) . . ?
C30 C29 C27 121.0(8) . . ?
C30 C29 C34 118.6(8) . . ?
C27 C29 C34 120.4(8) . . ?
C31 C30 C29 120.4(8) . . ?
C31 C30 H30 119.8 . . ?
C29 C30 H30 119.8 . . ?
C30 C31 C32 121.7(8) . . ?
C30 C31 H31 119.1 . . ?
C32 C31 H31 119.1 . . ?
C35 C32 C33 120.0(9) . . ?
C35 C32 C31 121.1(8) . . ?
C33 C32 C31 118.9(8) . . ?
C34 C33 C32 119.4(8) . . ?
C34 C33 H33 120.3 . . ?
C32 C33 H33 120.3 . . ?
C33 C34 C29 120.9(7) . . ?
C33 C34 H34 119.6 . . ?
C29 C34 H34 119.6 . . ?
C32 C35 C37 123.9(8) . . ?
C32 C35 C36 123.1(9) . . ?
C37 C35 C36 112.7(8) . . ?
N8 C36 C35 179.3(12) . . ?
N9 C37 C35 178.7(11) . . ?
N10 C38 C39 173.7(12) . . ?
C41 C39 C40 119.1(9) . . ?
C41 C39 C38 121.9(9) . . ?
C40 C39 C38 119.0(9) . . ?
N11 C40 C39 175.4(11) . . ?
C39 C41 C46 124.0(9) . . ?
C39 C41 C42 120.6(9) . . ?
C46 C41 C42 115.4(9) . . ?
C43 C42 C41 120.7(9) . . ?
C43 C42 H42 119.6 . . ?
C41 C42 H42 119.6 . . ?
C42 C43 C44 123.7(8) . . ?
C42 C43 H43 118.2 . . ?
C44 C43 H43 118.2 . . ?
C48 C44 C43 123.7(8) . . ?
C48 C44 C45 121.9(9) . . ?
C43 C44 C45 114.4(9) . . ?
C46 C45 C44 121.8(9) . . ?
C46 C45 H45 119.1 . . ?
C44 C45 H45 119.1 . . ?
C45 C46 C41 123.8(9) . . ?
C45 C46 H46 118.1 . . ?
C41 C46 H46 118.1 . . ?
N12 C47 C48 178.4(12) . . ?
C44 C48 C49 122.0(9) . . ?
C44 C48 C47 122.5(9) . . ?
C49 C48 C47 115.5(9) . . ?
N13 C49 C48 175.1(14) . . ?
C61 N17 Ni1 169.4(8) . . ?
N14 C50 C51 175.4(10) . . ?
C53 C51 C50 123.3(8) . . ?
C53 C51 C52 121.4(8) . . ?
C50 C51 C52 115.3(8) . . ?
N15 C52 C51 176.9(11) . . ?
C51 C53 C58 121.2(8) . . ?
C51 C53 C54 123.8(8) . . ?
C58 C53 C54 115.0(8) . . ?
C55 C54 C53 123.4(8) . . ?
C55 C54 H54 118.3 . . ?
C53 C54 H54 118.3 . . ?
C54 C55 C56 121.5(8) . . ?
C54 C55 H55 119.3 . . ?
C56 C55 H55 119.3 . . ?
C55 C56 C60 122.9(8) . . ?
C55 C56 C57 115.1(8) . . ?
C60 C56 C57 122.0(8) . . ?
C58 C57 C56 122.1(9) . . ?
C58 C57 H57 118.9 . . ?
C56 C57 H57 118.9 . . ?
C57 C58 C53 122.9(8) . . ?
C57 C58 H58 118.6 . . ?
C53 C58 H58 118.6 . . ?
N16 C59 C60 178.8(11) . . ?
C61 C60 C56 120.4(8) . . ?
C61 C60 C59 115.9(9) . . ?
C56 C60 C59 123.7(8) . . ?
N17 C61 C60 178.4(11) . . ?
O1 C62 C63 120.9(13) . . ?
O1 C62 C64 122.3(13) . . ?
C63 C62 C64 116.8(10) . . ?
C62 C63 H63A 109.5 . . ?
C62 C63 H63B 109.5 . . ?
H63A C63 H63B 109.5 . . ?
C62 C63 H63C 109.5 . . ?
H63A C63 H63C 109.5 . . ?
H63B C63 H63C 109.5 . . ?
C62 C64 H64A 109.5 . . ?
C62 C64 H64B 109.5 . . ?
H64A C64 H64B 109.5 . . ?
C62 C64 H64C 109.5 . . ?
H64A C64 H64C 109.5 . . ?
H64B C64 H64C 109.5 . . ?

loop_
_geom_bond_atom_site_label_1
_geom_bond_atom_site_label_2
_geom_bond_distance
_geom_bond_site_symmetry_2
_geom_bond_publ_flag
Ni1 N2 2.065(7) . ?
Ni1 N3 2.080(6) . ?
Ni1 N5 2.081(6) . ?
Ni1 N4 2.085(6) . ?
Ni1 N6 2.177(8) . ?
Ni1 N17 2.214(8) . ?
N1 C16 1.453(11) . ?
N1 C25 1.454(10) . ?
N1 C17 1.467(11) . ?
N2 C17 1.473(10) . ?
N2 C18 1.499(10) . ?
N2 H2 0.9100 . ?
N3 C19 1.490(10) . ?
N3 C20 1.535(10) . ?
N3 H3 0.9100 . ?
N4 C23 1.498(10) . ?
N4 C22 1.519(9) . ?
N4 H4 0.9100 . ?
N5 C25 1.486(9) . ?
N5 C24 1.508(9) . ?
N5 H5 0.9100 . ?
C1 C2 1.496(13) . ?
C1 H1A 0.9600 . ?
C1 H1B 0.9600 . ?
C1 H1C 0.9600 . ?
C2 C3 1.495(15) . ?
C2 H2A 0.9700 . ?
C2 H2B 0.9700 . ?
C3 C4 1.486(13) . ?
C3 H3A 0.9700 . ?
C3 H3B 0.9700 . ?
C4 C5 1.525(14) . ?
C4 H4A 0.9700 . ?
C4 H4B 0.9700 . ?
C5 C6 1.492(12) . ?
C5 H5A 0.9700 . ?
C5 H5B 0.9700 . ?
C6 C9 1.439(14) . ?
C6 H6A 0.9700 . ?
C6 H6B 0.9700 . ?
C7 C10 1.451(13) . ?
C7 C8 1.458(11) . ?
C7 H7A 0.9700 . ?
C7 H7B 0.9700 . ?
C8 C11 1.452(13) . ?
C8 H8A 0.9700 . ?
C8 H8B 0.9700 . ?
C9 C10 1.460(12) . ?
C9 H9A 0.9700 . ?
C9 H9B 0.9700 . ?
C10 H10A 0.9700 . ?
C10 H10B 0.9700 . ?
C11 C12 1.482(11) . ?
C11 H11A 0.9700 . ?
C11 H11B 0.9700 . ?
C12 C13 1.413(12) . ?
C12 H12A 0.9700 . ?
C12 H12B 0.9700 . ?
C13 C14 1.521(11) . ?
C13 H13A 0.9700 . ?
C13 H13B 0.9700 . ?
C14 C15 1.542(12) . ?
C14 H14A 0.9700 . ?
C14 H14B 0.9700 . ?
C15 C16 1.483(10) . ?
C15 H15A 0.9700 . ?
C15 H15B 0.9700 . ?
C16 H16A 0.9700 . ?
C16 H16B 0.9700 . ?
C17 H17A 0.9700 . ?
C17 H17B 0.9700 . ?
C18 C19 1.517(12) . ?
C18 H18A 0.9700 . ?
C18 H18B 0.9700 . ?
C19 H19A 0.9700 . ?
C19 H19B 0.9700 . ?
C20 C21 1.534(11) . ?
C20 H20A 0.9700 . ?
C20 H20B 0.9700 . ?
C21 C22 1.536(12) . ?
C21 H21A 0.9700 . ?
C21 H21B 0.9700 . ?
C22 H22A 0.9700 . ?
C22 H22B 0.9700 . ?
C23 C24 1.544(11) . ?
C23 H23A 0.9700 . ?
C23 H23B 0.9700 . ?
C24 H24A 0.9700 . ?
C24 H24B 0.9700 . ?
C25 H25A 0.9700 . ?
C25 H25B 0.9700 . ?
N6 C26 1.172(11) . ?
N7 C28 1.134(9) . ?
N8 C36 1.152(9) . ?
N9 C37 1.131(10) . ?
C26 C27 1.422(13) . ?
C27 C29 1.410(11) . ?
C27 C28 1.472(12) . ?
C29 C30 1.403(9) . ?
C29 C34 1.431(11) . ?
C30 C31 1.338(10) . ?
C30 H30 0.9300 . ?
C31 C32 1.417(11) . ?
C31 H31 0.9300 . ?
C32 C35 1.396(11) . ?
C32 C33 1.411(10) . ?
C33 C34 1.367(10) . ?
C33 H33 0.9300 . ?
C34 H34 0.9300 . ?
C35 C37 1.425(12) . ?
C35 C36 1.456(12) . ?
N10 C38 1.113(11) . ?
N11 C40 1.140(10) . ?
N12 C47 1.081(10) . ?
N13 C49 1.123(13) . ?
C38 C39 1.477(13) . ?
C39 C41 1.355(11) . ?
C39 C40 1.442(12) . ?
C41 C46 1.461(12) . ?
C41 C42 1.474(11) . ?
C42 C43 1.335(11) . ?
C42 H42 0.9300 . ?
C43 C44 1.457(12) . ?
C43 H43 0.9300 . ?
C44 C48 1.386(12) . ?
C44 C45 1.495(11) . ?
C45 C46 1.293(11) . ?
C45 H45 0.9300 . ?
C46 H46 0.9300 . ?
C47 C48 1.517(13) . ?
C48 C49 1.459(15) . ?
N14 C50 1.151(11) . ?
N15 C52 1.109(9) . ?
N16 C59 1.103(10) . ?
N17 C61 1.166(10) . ?
C50 C51 1.429(13) . ?
C51 C53 1.377(11) . ?
C51 C52 1.446(11) . ?
C53 C58 1.399(10) . ?
C53 C54 1.433(10) . ?
C54 C55 1.342(10) . ?
C54 H54 0.9300 . ?
C55 C56 1.402(11) . ?
C55 H55 0.9300 . ?
C56 C60 1.423(11) . ?
C56 C57 1.463(10) . ?
C57 C58 1.325(10) . ?
C57 H57 0.9300 . ?
C58 H58 0.9300 . ?
C59 C60 1.472(12) . ?
C60 C61 1.382(12) . ?
O1 C62 1.166(10) . ?
C62 C63 1.434(13) . ?
C62 C64 1.501(15) . ?
C63 H63A 0.9600 . ?
C63 H63B 0.9600 . ?
C63 H63C 0.9600 . ?
C64 H64A 0.9600 . ?
C64 H64B 0.9600 . ?
C64 H64C 0.9600 . ?
